data_4079045
loop_
_publ_author_name
'Ortiz, Daniel'
'Blug, Matthias'
'Le Goff, Xavier-Fr\'ed\'eric'
'Le Floch, Pascal'
'M\'ezailles, Nicolas'
'Ma\^itre, Philippe'

_publ_section_title
;
 Mechanistic Investigation of the Generation of a Palladium(0) Catalyst
 from a Palladium(II) Allyl Complex: A Combined Experimental and DFT Study
;
_journal_issue 17
_journal_name_full Organometallics
_journal_page_first 5975
_journal_paper_doi 10.1021/om300375b
_journal_volume 31
_journal_year 2012
_chemical_formula_moiety 'C27 H47 O P Pd Si4'
_chemical_formula_sum 'C27 H47 O P Pd Si4'
_chemical_formula_weight 637.38
_chemical_name_systematic
; 
 ? 
;
_space_group_IT_number 14
_symmetry_cell_setting monoclinic
_symmetry_space_group_name_Hall '-P 2ybc'
_symmetry_space_group_name_H-M 'P 1 21/c 1'
_atom_sites_solution_hydrogens geom
_atom_sites_solution_primary direct
_atom_sites_solution_secondary difmap
_audit_creation_method SHELXL-97
_cell_angle_alpha 90.00
_cell_angle_beta 108.854(4)
_cell_angle_gamma 90.00
_cell_formula_units_Z 4
_cell_length_a 9.218(1)
_cell_length_b 22.874(1)
_cell_length_c 16.629(1)
_cell_measurement_reflns_used 1862
_cell_measurement_temperature 150.0(1)
_cell_measurement_theta_max 30.034
_cell_measurement_theta_min 0.998
_cell_volume 3318.1(4)
_computing_cell_refinement 'DENZO (Otwinowski & Minor, 1997) & COLLECT'
_computing_data_collection 'COLLECT (Hooft, R.W.W., 1998)'
_computing_data_reduction 'DENZO & COLLECT'
_computing_molecular_graphics 'PLATON (Spek, 2009)'
_computing_publication_material 'PLATON (Spek, 2009)'
_computing_structure_refinement 'SHELXL-97 (Sheldrick, 1997)'
_computing_structure_solution 'SIR97 (Altomare et al., 1999)'
_diffrn_ambient_temperature 150.0(1)
_diffrn_measured_fraction_theta_full 0.998
_diffrn_measured_fraction_theta_max 0.998
_diffrn_measurement_device_type KappaCCD
_diffrn_measurement_method 'phi and omega scans'
_diffrn_radiation_monochromator graphite
_diffrn_radiation_source 'fine-focus sealed tube'
_diffrn_radiation_type MoK\a
_diffrn_radiation_wavelength 0.71069
_diffrn_reflns_av_R_equivalents 0.0393
_diffrn_reflns_av_sigmaI/netI 0.0446
_diffrn_reflns_limit_h_max 10
_diffrn_reflns_limit_h_min -12
_diffrn_reflns_limit_k_max 28
_diffrn_reflns_limit_k_min -32
_diffrn_reflns_limit_l_max 23
_diffrn_reflns_limit_l_min -23
_diffrn_reflns_number 38552
_diffrn_reflns_theta_full 30.03
_diffrn_reflns_theta_max 30.03
_diffrn_reflns_theta_min 2.94
_exptl_absorpt_coefficient_mu 0.769
_exptl_absorpt_correction_T_max 0.9553
_exptl_absorpt_correction_T_min 0.8490
_exptl_absorpt_correction_type multi-scan
_exptl_absorpt_process_details 'Denzo/Scalepack (Otwinowski & Minor, 1996)'
_exptl_crystal_colour White
_exptl_crystal_density_diffrn 1.276
_exptl_crystal_density_method 'not measured'
_exptl_crystal_description Needle
_exptl_crystal_F_000 1336
_exptl_crystal_size_max 0.22
_exptl_crystal_size_mid 0.08
_exptl_crystal_size_min 0.06
_refine_diff_density_max 0.471
_refine_diff_density_min -0.577
_refine_diff_density_rms 0.068
_refine_ls_extinction_method none
_refine_ls_goodness_of_fit_ref 1.031
_refine_ls_hydrogen_treatment constr
_refine_ls_matrix_type full
_refine_ls_number_parameters 319
_refine_ls_number_reflns 9676
_refine_ls_number_restraints 0
_refine_ls_restrained_S_all 1.031
_refine_ls_R_factor_all 0.0490
_refine_ls_R_factor_gt 0.0308
_refine_ls_shift/su_max 0.001
_refine_ls_shift/su_mean 0.000
_refine_ls_structure_factor_coef Fsqd
_refine_ls_weighting_details 'calc w=1/[\s^2^(Fo^2^)+(0.0358P)^2^+0.2713P] where P=(Fo^2^+2Fc^2^)/3'
_refine_ls_weighting_scheme calc
_refine_ls_wR_factor_gt 0.0726
_refine_ls_wR_factor_ref 0.0777
_reflns_number_gt 7443
_reflns_number_total 9676
_reflns_threshold_expression >2sigma(I)
_cod_data_source_file om300375b_si_001.cif
_cod_data_source_block mb788
_cod_depositor_comments
;
The following automatic conversions were performed:

'_symmetry_cell_setting' value 'Monoclinic' changed to 'monoclinic'
according to /home/saulius/struct/CIF-dictionaries/cif_core.dic
dictionary named 'cif_core.dic' version 2.4.2 from 2011-04-26.

Automatic conversion script
Id: cif_fix_values 1891 2012-01-12 08:04:46Z andrius 
;
_cod_original_sg_symbol_H-M 'P21/c     '
_cod_database_code 4079045

loop_
_symmetry_equiv_pos_as_xyz
'x, y, z'
'-x, y+1/2, -z+1/2'
'-x, -y, -z'
'x, -y-1/2, z-1/2'

loop_
_atom_site_label
_atom_site_type_symbol
_atom_site_fract_x
_atom_site_fract_y
_atom_site_fract_z
_atom_site_U_iso_or_equiv
_atom_site_adp_type
_atom_site_occupancy
_atom_site_symmetry_multiplicity
_atom_site_calc_flag
_atom_site_refinement_flags
Pd1 Pd 0.216901(14) -0.086116(6) 0.317163(8) 0.02295(5) Uani 1 1 d .
P1 P 0.27737(5) -0.17715(2) 0.38569(3) 0.02126(10) Uani 1 1 d .
Si1 Si 0.62773(5) -0.20116(3) 0.39699(3) 0.02907(12) Uani 1 1 d .
Si2 Si 0.27654(6) -0.11974(2) 0.56814(3) 0.02810(12) Uani 1 1 d .
Si3 Si -0.10572(6) -0.02122(2) 0.19007(3) 0.02866(12) Uani 1 1 d .
Si4 Si 0.18483(6) 0.00121(2) 0.14953(3) 0.02894(12) Uani 1 1 d .
O1 O 0.00528(14) 0.01147(6) 0.14382(8) 0.0317(3) Uani 1 1 d .
C1 C 0.44499(19) -0.22881(8) 0.41048(12) 0.0260(4) Uani 1 1 d .
C2 C 0.4172(2) -0.27903(9) 0.44350(13) 0.0312(4) Uani 1 1 d .
C3 C 0.26216(19) -0.28796(8) 0.45745(12) 0.0279(4) Uani 1 1 d .
H3 H 0.2590 -0.3268 0.4844 0.033 Uiso 1 1 calc R
C4 C 0.24060(19) -0.23835(8) 0.51490(11) 0.0254(4) Uani 1 1 d .
C5 C 0.25257(18) -0.18279(8) 0.49183(11) 0.0226(4) Uani 1 1 d .
C6 C 0.13392(19) -0.23157(8) 0.32921(11) 0.0229(4) Uani 1 1 d .
C7 C 0.0277(2) -0.22394(9) 0.24902(12) 0.0299(4) Uani 1 1 d .
H7 H 0.0251 -0.1884 0.2191 0.036 Uiso 1 1 calc R
C8 C -0.0751(2) -0.26869(10) 0.21259(13) 0.0372(5) Uani 1 1 d .
H8 H -0.1497 -0.2632 0.1583 0.045 Uiso 1 1 calc R
C9 C -0.0692(2) -0.32100(10) 0.25514(13) 0.0393(5) Uani 1 1 d .
H9 H -0.1388 -0.3515 0.2296 0.047 Uiso 1 1 calc R
C10 C 0.0376(2) -0.32921(9) 0.33472(13) 0.0330(4) Uani 1 1 d .
H10 H 0.0418 -0.3652 0.3638 0.040 Uiso 1 1 calc R
C11 C 0.13889(19) -0.28430(8) 0.37182(12) 0.0258(4) Uani 1 1 d .
C12 C 0.5213(3) -0.33113(10) 0.47063(18) 0.0534(7) Uani 1 1 d .
H12A H 0.6128 -0.3254 0.4538 0.080 Uiso 1 1 calc R
H12B H 0.4671 -0.3664 0.4433 0.080 Uiso 1 1 calc R
H12C H 0.5516 -0.3355 0.5325 0.080 Uiso 1 1 calc R
C13 C 0.2102(2) -0.25899(9) 0.59365(12) 0.0349(5) Uani 1 1 d .
H13A H 0.1908 -0.2252 0.6250 0.052 Uiso 1 1 calc R
H13B H 0.2995 -0.2805 0.6296 0.052 Uiso 1 1 calc R
H13C H 0.1203 -0.2847 0.5778 0.052 Uiso 1 1 calc R
C14 C 0.6738(2) -0.13135(9) 0.45844(13) 0.0368(5) Uani 1 1 d .
H14A H 0.5798 -0.1085 0.4488 0.055 Uiso 1 1 calc R
H14B H 0.7474 -0.1088 0.4396 0.055 Uiso 1 1 calc R
H14C H 0.7185 -0.1402 0.5191 0.055 Uiso 1 1 calc R
C15 C 0.8001(2) -0.24892(10) 0.44111(14) 0.0435(6) Uani 1 1 d .
H15A H 0.8150 -0.2572 0.5011 0.065 Uiso 1 1 calc R
H15B H 0.8908 -0.2289 0.4361 0.065 Uiso 1 1 calc R
H15C H 0.7848 -0.2857 0.4092 0.065 Uiso 1 1 calc R
C16 C 0.5980(2) -0.19244(11) 0.28136(13) 0.0430(5) Uani 1 1 d .
H16A H 0.6044 -0.2308 0.2563 0.064 Uiso 1 1 calc R
H16B H 0.6773 -0.1666 0.2736 0.064 Uiso 1 1 calc R
H16C H 0.4967 -0.1753 0.2533 0.064 Uiso 1 1 calc R
C17 C 0.4353(3) -0.13837(11) 0.66811(13) 0.0483(6) Uani 1 1 d .
H17A H 0.5259 -0.1506 0.6539 0.072 Uiso 1 1 calc R
H17B H 0.4024 -0.1703 0.6975 0.072 Uiso 1 1 calc R
H17C H 0.4605 -0.1039 0.7051 0.072 Uiso 1 1 calc R
C18 C 0.0960(2) -0.10510(11) 0.59346(14) 0.0441(5) Uani 1 1 d .
H18A H 0.1161 -0.0758 0.6387 0.066 Uiso 1 1 calc R
H18B H 0.0605 -0.1414 0.6123 0.066 Uiso 1 1 calc R
H18C H 0.0169 -0.0905 0.5426 0.066 Uiso 1 1 calc R
C19 C 0.3351(3) -0.05055(9) 0.52803(14) 0.0420(5) Uani 1 1 d .
H19A H 0.3490 -0.0198 0.5709 0.063 Uiso 1 1 calc R
H19B H 0.2555 -0.0387 0.4755 0.063 Uiso 1 1 calc R
H19C H 0.4318 -0.0568 0.5165 0.063 Uiso 1 1 calc R
C20 C 0.4133(2) -0.05882(11) 0.28120(15) 0.0417(5) Uani 1 1 d .
H20A H 0.5092 -0.0509 0.3283 0.050 Uiso 1 1 d R
H20B H 0.4301 -0.0800 0.2330 0.050 Uiso 1 1 d R
C21 C 0.3056(2) -0.01368(9) 0.25994(12) 0.0311(4) Uani 1 1 d .
H21 H 0.2938 0.0102 0.3042 0.037 Uiso 1 1 d R
C22 C 0.2497(2) 0.07038(10) 0.11323(14) 0.0404(5) Uani 1 1 d .
H22A H 0.1766 0.0818 0.0582 0.061 Uiso 1 1 calc R
H22B H 0.3511 0.0645 0.1073 0.061 Uiso 1 1 calc R
H22C H 0.2556 0.1013 0.1550 0.061 Uiso 1 1 calc R
C23 C 0.1980(3) -0.05985(11) 0.07876(15) 0.0483(6) Uani 1 1 d .
H23A H 0.1713 -0.0966 0.1008 0.072 Uiso 1 1 calc R
H23B H 0.3029 -0.0623 0.0767 0.072 Uiso 1 1 calc R
H23C H 0.1268 -0.0528 0.0214 0.072 Uiso 1 1 calc R
C24 C -0.2680(2) 0.02980(11) 0.18109(14) 0.0455(6) Uani 1 1 d .
H24A H -0.2281 0.0664 0.2106 0.068 Uiso 1 1 calc R
H24B H -0.3388 0.0119 0.2069 0.068 Uiso 1 1 calc R
H24C H -0.3224 0.0379 0.1210 0.068 Uiso 1 1 calc R
C25 C -0.1855(3) -0.08936(10) 0.13149(14) 0.0465(6) Uani 1 1 d .
H25A H -0.2578 -0.0793 0.0756 0.070 Uiso 1 1 calc R
H25B H -0.2389 -0.1117 0.1637 0.070 Uiso 1 1 calc R
H25C H -0.1019 -0.1130 0.1243 0.070 Uiso 1 1 calc R
C26 C 0.0029(2) -0.03713(9) 0.30247(11) 0.0272(4) Uani 1 1 d .
H26 H 0.0670 -0.0072 0.3348 0.033 Uiso 1 1 d R
C27 C -0.0016(2) -0.08998(8) 0.34297(12) 0.0281(4) Uani 1 1 d .
H27A H -0.0770 -0.1190 0.3099 0.034 Uiso 1 1 d R
H27B H 0.0041 -0.0877 0.4034 0.034 Uiso 1 1 d R

loop_
_atom_site_aniso_label
_atom_site_aniso_U_11
_atom_site_aniso_U_22
_atom_site_aniso_U_33
_atom_site_aniso_U_23
_atom_site_aniso_U_13
_atom_site_aniso_U_12
Pd1 0.02174(7) 0.02109(8) 0.02582(8) 0.00243(6) 0.00743(5) -0.00130(5)
P1 0.0185(2) 0.0202(2) 0.0273(2) 0.00086(19) 0.01050(17) 0.00067(17)
Si1 0.0180(2) 0.0343(3) 0.0368(3) -0.0040(2) 0.0114(2) -0.0004(2)
Si2 0.0260(2) 0.0303(3) 0.0266(3) -0.0044(2) 0.0064(2) 0.0016(2)
Si3 0.0259(2) 0.0309(3) 0.0277(3) 0.0051(2) 0.0066(2) -0.0008(2)
Si4 0.0307(3) 0.0258(3) 0.0320(3) 0.0050(2) 0.0124(2) 0.0006(2)
O1 0.0298(7) 0.0330(8) 0.0316(7) 0.0098(6) 0.0088(6) 0.0019(6)
C1 0.0182(8) 0.0253(10) 0.0370(10) -0.0028(8) 0.0122(7) 0.0026(7)
C2 0.0235(9) 0.0253(11) 0.0462(12) 0.0003(9) 0.0136(8) 0.0045(8)
C3 0.0257(9) 0.0184(10) 0.0410(11) 0.0049(8) 0.0129(8) 0.0030(7)
C4 0.0194(8) 0.0273(10) 0.0282(9) 0.0029(8) 0.0059(7) 0.0021(7)
C5 0.0183(8) 0.0254(10) 0.0242(9) 0.0018(7) 0.0071(6) 0.0030(7)
C6 0.0217(8) 0.0216(10) 0.0296(9) -0.0044(7) 0.0141(7) -0.0013(7)
C7 0.0312(10) 0.0342(12) 0.0280(10) -0.0033(8) 0.0148(8) -0.0021(8)
C8 0.0339(10) 0.0484(14) 0.0303(10) -0.0127(10) 0.0117(8) -0.0095(10)
C9 0.0362(11) 0.0408(13) 0.0457(12) -0.0197(11) 0.0199(10) -0.0152(10)
C10 0.0335(10) 0.0247(11) 0.0470(12) -0.0069(9) 0.0216(9) -0.0037(8)
C11 0.0235(8) 0.0221(10) 0.0370(10) -0.0040(8) 0.0170(8) 0.0004(7)
C12 0.0357(12) 0.0309(13) 0.099(2) 0.0125(13) 0.0287(13) 0.0127(10)
C13 0.0363(10) 0.0353(12) 0.0332(10) 0.0103(9) 0.0114(8) 0.0008(9)
C14 0.0274(9) 0.0401(13) 0.0402(11) -0.0048(10) 0.0072(8) -0.0034(9)
C15 0.0230(10) 0.0494(15) 0.0590(14) -0.0029(12) 0.0145(10) 0.0056(10)
C16 0.0381(11) 0.0519(15) 0.0424(12) -0.0076(11) 0.0178(10) -0.0058(11)
C17 0.0443(12) 0.0487(16) 0.0393(12) -0.0062(11) -0.0038(10) 0.0009(11)
C18 0.0409(12) 0.0558(15) 0.0376(12) -0.0084(11) 0.0156(10) 0.0091(11)
C19 0.0522(13) 0.0291(12) 0.0439(12) -0.0105(10) 0.0144(10) -0.0091(10)
C20 0.0230(9) 0.0479(14) 0.0541(13) 0.0222(11) 0.0122(9) -0.0040(9)
C21 0.0292(9) 0.0292(11) 0.0346(10) 0.0068(8) 0.0101(8) -0.0087(8)
C22 0.0399(11) 0.0374(13) 0.0489(13) 0.0162(10) 0.0215(10) 0.0039(10)
C23 0.0530(14) 0.0439(15) 0.0482(14) -0.0077(12) 0.0166(11) 0.0030(12)
C24 0.0341(11) 0.0571(16) 0.0444(13) 0.0148(11) 0.0114(9) 0.0124(11)
C25 0.0540(14) 0.0467(15) 0.0300(11) 0.0023(10) 0.0013(10) -0.0168(11)
C26 0.0244(8) 0.0280(11) 0.0281(9) -0.0004(8) 0.0071(7) 0.0022(8)
C27 0.0238(9) 0.0351(12) 0.0285(9) 0.0038(8) 0.0126(7) 0.0042(8)

loop_
_atom_type_symbol
_atom_type_description
_atom_type_scat_dispersion_real
_atom_type_scat_dispersion_imag
_atom_type_scat_source
C C 0.0033 0.0016 'International Tables Vol C Tables 4.2.6.8 and 6.1.1.4'
H H 0.0000 0.0000 'International Tables Vol C Tables 4.2.6.8 and 6.1.1.4'
O O 0.0106 0.0060 'International Tables Vol C Tables 4.2.6.8 and 6.1.1.4'
P P 0.1023 0.0942 'International Tables Vol C Tables 4.2.6.8 and 6.1.1.4'
Pd Pd -0.9988 1.0072 'International Tables Vol C Tables 4.2.6.8 and 6.1.1.4'
Si Si 0.0817 0.0704 'International Tables Vol C Tables 4.2.6.8 and 6.1.1.4'

loop_
_geom_angle_atom_site_label_1
_geom_angle_atom_site_label_2
_geom_angle_atom_site_label_3
_geom_angle
C20 Pd1 C27 164.77(8)
C20 Pd1 C21 37.27(8)
C27 Pd1 C21 127.55(7)
C20 Pd1 C26 128.05(8)
C27 Pd1 C26 36.80(7)
C21 Pd1 C26 90.79(7)
C20 Pd1 P1 107.43(6)
C27 Pd1 P1 87.61(5)
C21 Pd1 P1 144.55(5)
C26 Pd1 P1 124.39(5)
C6 P1 C5 98.60(8)
C6 P1 C1 95.22(8)
C5 P1 C1 95.32(8)
C6 P1 Pd1 109.47(6)
C5 P1 Pd1 116.07(6)
C1 P1 Pd1 135.32(6)
C16 Si1 C14 113.85(10)
C16 Si1 C15 106.86(10)
C14 Si1 C15 105.67(10)
C16 Si1 C1 108.70(9)
C14 Si1 C1 106.05(9)
C15 Si1 C1 115.91(9)
C19 Si2 C18 108.04(11)
C19 Si2 C17 106.07(11)
C18 Si2 C17 109.68(10)
C19 Si2 C5 113.14(9)
C18 Si2 C5 111.61(9)
C17 Si2 C5 108.12(10)
O1 Si3 C26 110.29(8)
O1 Si3 C25 109.67(9)
C26 Si3 C25 110.97(10)
O1 Si3 C24 106.39(9)
C26 Si3 C24 111.24(9)
C25 Si3 C24 108.15(11)
O1 Si4 C21 110.87(8)
O1 Si4 C23 109.99(9)
C21 Si4 C23 110.49(10)
O1 Si4 C22 106.44(8)
C21 Si4 C22 109.03(10)
C23 Si4 C22 109.92(11)
Si4 O1 Si3 132.45(9)
C2 C1 Si1 129.64(14)
C2 C1 P1 112.20(12)
Si1 C1 P1 117.82(10)
C1 C2 C12 128.12(17)
C1 C2 C3 119.30(16)
C12 C2 C3 112.58(17)
C11 C3 C2 107.70(15)
C11 C3 C4 109.64(14)
C2 C3 C4 108.04(15)
C11 C3 H3 110.5
C2 C3 H3 110.5
C4 C3 H3 110.5
C5 C4 C13 127.06(18)
C5 C4 C3 118.84(16)
C13 C4 C3 114.09(17)
C4 C5 P1 112.60(13)
C4 C5 Si2 122.30(13)
P1 C5 Si2 124.26(10)
C7 C6 C11 119.69(17)
C7 C6 P1 125.03(15)
C11 C6 P1 115.27(13)
C6 C7 C8 119.68(19)
C6 C7 H7 120.2
C8 C7 H7 120.2
C9 C8 C7 120.3(2)
C9 C8 H8 119.9
C7 C8 H8 119.9
C8 C9 C10 120.37(19)
C8 C9 H9 119.8
C10 C9 H9 119.8
C9 C10 C11 119.5(2)
C9 C10 H10 120.3
C11 C10 H10 120.3
C10 C11 C6 120.48(18)
C10 C11 C3 124.73(18)
C6 C11 C3 114.77(16)
C2 C12 H12A 109.5
C2 C12 H12B 109.5
H12A C12 H12B 109.5
C2 C12 H12C 109.5
H12A C12 H12C 109.5
H12B C12 H12C 109.5
C4 C13 H13A 109.5
C4 C13 H13B 109.5
H13A C13 H13B 109.5
C4 C13 H13C 109.5
H13A C13 H13C 109.5
H13B C13 H13C 109.5
Si1 C14 H14A 109.5
Si1 C14 H14B 109.5
H14A C14 H14B 109.5
Si1 C14 H14C 109.5
H14A C14 H14C 109.5
H14B C14 H14C 109.5
Si1 C15 H15A 109.5
Si1 C15 H15B 109.5
H15A C15 H15B 109.5
Si1 C15 H15C 109.5
H15A C15 H15C 109.5
H15B C15 H15C 109.5
Si1 C16 H16A 109.5
Si1 C16 H16B 109.5
H16A C16 H16B 109.5
Si1 C16 H16C 109.5
H16A C16 H16C 109.5
H16B C16 H16C 109.5
Si2 C17 H17A 109.5
Si2 C17 H17B 109.5
H17A C17 H17B 109.5
Si2 C17 H17C 109.5
H17A C17 H17C 109.5
H17B C17 H17C 109.5
Si2 C18 H18A 109.5
Si2 C18 H18B 109.5
H18A C18 H18B 109.5
Si2 C18 H18C 109.5
H18A C18 H18C 109.5
H18B C18 H18C 109.5
Si2 C19 H19A 109.5
Si2 C19 H19B 109.5
H19A C19 H19B 109.5
Si2 C19 H19C 109.5
H19A C19 H19C 109.5
H19B C19 H19C 109.5
C21 C20 Pd1 72.22(11)
C21 C20 H20A 116.4
Pd1 C20 H20A 116.4
C21 C20 H20B 116.1
Pd1 C20 H20B 116.4
H20A C20 H20B 113.4
C20 C21 Si4 122.64(17)
C20 C21 Pd1 70.51(11)
Si4 C21 Pd1 112.39(9)
C20 C21 H21 118.6
Si4 C21 H21 118.7
Pd1 C21 H21 86.9
Si4 C22 H22A 109.5
Si4 C22 H22B 109.5
H22A C22 H22B 109.5
Si4 C22 H22C 109.5
H22A C22 H22C 109.5
H22B C22 H22C 109.5
Si4 C23 H23A 109.5
Si4 C23 H23B 109.5
H23A C23 H23B 109.5
Si4 C23 H23C 109.5
H23A C23 H23C 109.5
H23B C23 H23C 109.5
Si3 C24 H24A 109.5
Si3 C24 H24B 109.5
H24A C24 H24B 109.5
Si3 C24 H24C 109.5
H24A C24 H24C 109.5
H24B C24 H24C 109.5
Si3 C25 H25A 109.5
Si3 C25 H25B 109.5
H25A C25 H25B 109.5
Si3 C25 H25C 109.5
H25A C25 H25C 109.5
H25B C25 H25C 109.5
C27 C26 Si3 124.71(15)
C27 C26 Pd1 70.82(10)
Si3 C26 Pd1 112.54(8)
C27 C26 H26 117.6
Si3 C26 H26 117.7
Pd1 C26 H26 86.2
C26 C27 Pd1 72.38(10)
C26 C27 H27A 116.1
Pd1 C27 H27A 116.3
C26 C27 H27B 116.5
Pd1 C27 H27B 116.5
H27A C27 H27B 113.4

loop_
_geom_bond_atom_site_label_1
_geom_bond_atom_site_label_2
_geom_bond_distance
Pd1 C20 2.1739(18)
Pd1 C27 2.1928(17)
Pd1 C21 2.1959(18)
Pd1 C26 2.2127(17)
Pd1 P1 2.3527(5)
P1 C6 1.8378(18)
P1 C5 1.8560(17)
P1 C1 1.8819(17)
Si1 C16 1.863(2)
Si1 C14 1.869(2)
Si1 C15 1.872(2)
Si1 C1 1.8794(17)
Si2 C19 1.864(2)
Si2 C18 1.874(2)
Si2 C17 1.875(2)
Si2 C5 1.8862(19)
Si3 O1 1.6450(13)
Si3 C26 1.8490(18)
Si3 C25 1.859(2)
Si3 C24 1.865(2)
Si4 O1 1.6438(14)
Si4 C21 1.8454(19)
Si4 C23 1.855(2)
Si4 C22 1.860(2)
C1 C2 1.333(3)
C2 C12 1.505(3)
C2 C3 1.534(2)
C3 C11 1.510(3)
C3 C4 1.537(3)
C3 H3 1.0000
C4 C5 1.342(3)
C4 C13 1.501(3)
C6 C7 1.387(2)
C6 C11 1.392(3)
C7 C8 1.394(3)
C7 H7 0.9500
C8 C9 1.382(3)
C8 H8 0.9500
C9 C10 1.384(3)
C9 H9 0.9500
C10 C11 1.391(3)
C10 H10 0.9500
C12 H12A 0.9800
C12 H12B 0.9800
C12 H12C 0.9800
C13 H13A 0.9800
C13 H13B 0.9800
C13 H13C 0.9800
C14 H14A 0.9800
C14 H14B 0.9800
C14 H14C 0.9800
C15 H15A 0.9800
C15 H15B 0.9800
C15 H15C 0.9800
C16 H16A 0.9800
C16 H16B 0.9800
C16 H16C 0.9800
C17 H17A 0.9800
C17 H17B 0.9800
C17 H17C 0.9800
C18 H18A 0.9800
C18 H18B 0.9800
C18 H18C 0.9800
C19 H19A 0.9800
C19 H19B 0.9800
C19 H19C 0.9800
C20 C21 1.396(3)
C20 H20A 0.9900
C20 H20B 0.9900
C21 H21 0.9500
C22 H22A 0.9800
C22 H22B 0.9800
C22 H22C 0.9800
C23 H23A 0.9800
C23 H23B 0.9800
C23 H23C 0.9800
C24 H24A 0.9800
C24 H24B 0.9800
C24 H24C 0.9800
C25 H25A 0.9800
C25 H25B 0.9800
C25 H25C 0.9800
C26 C27 1.391(3)
C26 H26 0.9499
C27 H27A 0.9899
C27 H27B 0.9900
